data_7216963
loop_
_publ_author_name
'Iki, Nobuhiko'
'Horiuchi, Takayuki'
'Oka, Hiromi'
'Koyama, Katsuyoshi'
'Morohashi, Naoya'
'Kabuto, Chizuko'
'Miyano, Sotaro'

_publ_section_title
;
 Energy transfer luminescence of Tb3+ ion complexed with
 calix[4]arenetetrasulfonate and the thia and sulfonyl analogue. The
 effect of bridging groupsElectronic supplementary information (ESI)
 available: emission spectra of Sm3+ and Dy3+ ions complexed with 2;
 emission spectra of Sm3+, Eu3+ and Dy3+ complexed with 3; continuous
 variation curves for the Tb3+ complexes with 2 and 3. See
 http://www.rsc.org/suppdata/p2/b0/b009151k/
;
_journal_issue 11
_journal_name_full 'Journal of the Chemical Society, Perkin Transactions 2'
_journal_page_first 2219
_journal_paper_doi 10.1039/b009151k
_journal_year 2001
_chemical_formula_sum 'C26 H35 Na5 O34 S8'
_chemical_formula_weight 1262.97
_space_group_IT_number 14
_symmetry_cell_setting monoclinic
_symmetry_Int_Tables_number 14
_symmetry_space_group_name_Hall '-P 2yn'
_symmetry_space_group_name_H-M 'P 1 21/n 1'
_cell_angle_alpha 90
_cell_angle_beta 90.4770(4)
_cell_angle_gamma 90
_cell_formula_units_Z 4
_cell_length_a 11.9774(9)
_cell_length_b 25.096(1)
_cell_length_c 14.9633(5)
_cell_measurement_reflns_used 9448
_cell_measurement_temperature 180.2
_cell_measurement_theta_max 27.4
_cell_volume 4497.6(4)
_computing_data_reduction 'teXsan Ver. 1.11'
_computing_publication_material 'teXsan Ver. 1.11'
_computing_structure_refinement 'teXsan Ver. 1.10'
_computing_structure_solution SIR92
_diffrn_measured_fraction_theta_full 0.9075
_diffrn_measured_fraction_theta_max 0.9075
_diffrn_measurement_device_type 'Rigaku/MSC Mercury CCD'
_diffrn_measurement_method \w
_diffrn_radiation_type 'Mo K\a'
_diffrn_radiation_wavelength 0.7107
_diffrn_reflns_av_R_equivalents 0.033
_diffrn_reflns_limit_h_max 15
_diffrn_reflns_limit_h_min -15
_diffrn_reflns_limit_k_max 32
_diffrn_reflns_limit_k_min -32
_diffrn_reflns_limit_l_max 17
_diffrn_reflns_limit_l_min -18
_diffrn_reflns_number 36087
_diffrn_reflns_theta_full 27.48
_diffrn_reflns_theta_max 27.48
_exptl_absorpt_coefficient_mu 0.556
_exptl_absorpt_correction_T_max 0.920
_exptl_absorpt_correction_T_min 0.786
_exptl_absorpt_correction_type multi-scan
_exptl_absorpt_process_details '(Jacobson, 1998)'
_exptl_crystal_colour colorless
_exptl_crystal_density_diffrn 1.865
_exptl_crystal_density_method 'not measured'
_exptl_crystal_description prism
_exptl_crystal_size_max 0.250
_exptl_crystal_size_mid 0.200
_exptl_crystal_size_min 0.150
_refine_diff_density_max 0.45
_refine_diff_density_min -0.66
_refine_ls_extinction_method none
_refine_ls_goodness_of_fit_ref 1.014
_refine_ls_hydrogen_treatment noref
_refine_ls_number_parameters 655
_refine_ls_number_reflns 7401
_refine_ls_R_factor_gt 0.0567
_refine_ls_shift/su_max 0.0068
_refine_ls_structure_factor_coef F
_refine_ls_weighting_scheme unit
_refine_ls_wR_factor_ref 0.0655
_reflns_number_gt 7401
_reflns_number_total 9352
_reflns_threshold_expression F^2^>3.0\s(F^2^)
_cod_data_source_file b009151k.txt
_cod_data_source_block EtOH-Na5
_cod_original_cell_volume 4497.5(4)
_cod_original_formula_sum 'C26 H35 Na5 O34 S8 '
_cod_database_code 7216963

loop_
_symmetry_equiv_pos_as_xyz
x,y,z
1/2-x,1/2+y,1/2-z
-x,-y,-z
1/2+x,1/2-y,1/2+z

loop_
_atom_site_label
_atom_site_type_symbol
_atom_site_fract_x
_atom_site_fract_y
_atom_site_fract_z
_atom_site_U_iso_or_equiv
_atom_site_adp_type
_atom_site_occupancy
_atom_site_calc_flag
_atom_site_refinement_flags
S(1) S 0.92620(9) 0.22538(5) -0.03268(7) 0.0107(3) Uani 1.00 d .
S(2) S 1.16448(9) 0.23604(5) 0.29002(8) 0.0120(3) Uani 1.00 d .
S(3) S 0.76288(9) 0.21744(5) 0.46621(8) 0.0127(3) Uani 1.00 d .
S(4) S 0.52345(9) 0.23062(5) 0.15182(8) 0.0117(3) Uani 1.00 d .
S(5) S 1.2076(1) 0.06771(5) 0.07152(9) 0.0226(3) Uani 1.00 d .
S(6) S 1.11151(10) 0.09181(5) 0.55925(8) 0.0132(3) Uani 1.00 d .
S(7) S 0.4355(1) 0.07465(5) 0.38908(8) 0.0136(3) Uani 1.00 d .
S(8) S 0.6023(1) 0.08015(5) -0.10024(8) 0.0150(3) Uani 1.00 d .
Na(1) Na 1.2694(2) 0.00186(9) 0.2668(1) 0.0263(6) Uani 1.00 d .
Na(2) Na 0.8839(2) 0.34444(8) 0.0756(1) 0.0184(5) Uani 1.00 d .
Na(3) Na 0.3754(2) 0.01906(9) -0.0865(1) 0.0230(6) Uani 1.00 d .
Na(4) Na 1.0112(2) 0.13817(9) 0.7675(1) 0.0210(5) Uani 1.00 d .
Na(5) Na 0.6291(2) -0.03215(8) 0.3840(1) 0.0221(5) Uani 1.00 d .
O(1) O 0.9245(3) 0.2824(1) -0.0307(2) 0.0130(8) Uani 1.00 d .
O(2) O 0.9583(3) 0.1993(1) -0.1138(2) 0.0145(8) Uani 1.00 d .
O(3) O 1.1389(3) 0.2922(1) 0.2831(2) 0.0160(9) Uani 1.00 d .
O(4) O 1.2762(3) 0.2206(1) 0.3102(2) 0.0169(9) Uani 1.00 d .
O(5) O 0.7606(3) 0.2744(1) 0.4573(2) 0.0194(9) Uani 1.00 d .
O(6) O 0.7350(3) 0.1935(2) 0.5507(2) 0.0193(9) Uani 1.00 d .
O(7) O 0.5431(3) 0.2868(1) 0.1620(2) 0.0164(9) Uani 1.00 d .
O(8) O 0.4138(3) 0.2133(1) 0.1260(2) 0.0169(9) Uani 1.00 d .
O(9) O 0.4888(3) 0.0275(1) 0.3520(3) 0.0245(10) Uani 1.00 d .
O(10) O 0.6013(3) 0.0372(1) -0.0362(3) 0.026(1) Uani 1.00 d .
O(11) O 0.4372(3) 0.0756(2) 0.4861(2) 0.024(1) Uani 1.00 d .
O(12) O 1.0385(3) 0.0892(1) 0.6361(2) 0.0195(9) Uani 1.00 d .
O(13) O 1.2252(3) 0.1054(2) 0.5827(3) 0.0227(10) Uani 1.00 d .
O(14) O 1.1046(3) 0.0436(1) 0.5061(2) 0.024(1) Uani 1.00 d .
O(15) O 0.4904(3) 0.0928(2) -0.1330(2) 0.0231(10) Uani 1.00 d .
O(16) O 0.3266(3) 0.0824(2) 0.3493(3) 0.025(1) Uani 1.00 d .
O(17) O 0.6821(3) 0.0728(1) -0.1723(2) 0.0217(10) Uani 1.00 d .
O(18) O 1.0083(3) 0.2797(1) 0.1396(2) 0.0153(8) Uani 1.00 d .
O(19) O 0.7690(3) 0.2648(1) 0.1074(2) 0.0191(9) Uani 1.00 d .
O(20) O 0.7216(3) 0.2531(1) 0.2737(2) 0.0156(8) Uani 1.00 d .
O(21) O 0.9249(3) 0.2527(2) 0.3123(2) 0.0207(9) Uani 1.00 d .
O(22) O 1.3325(9) 0.0797(4) 0.0956(7) 0.047(2) Uiso 0.50 d P
O(22') O 1.2795(7) 0.0573(4) 0.1414(6) 0.035(2) Uiso 0.50 d P
O(23) O 1.1635(7) 0.0303(3) 0.1291(6) 0.030(2) Uiso 0.50 d P
O(23') O 1.108(1) 0.0292(5) 0.0674(8) 0.064(3) Uiso 0.50 d P
O(24) O 1.1999(7) 0.0587(3) -0.0229(5) 0.022(2) Uiso 0.50 d P
O(24') O 1.2507(8) 0.0723(4) -0.0147(6) 0.037(2) Uiso 0.50 d P
O(100) O 0.8807(4) 0.0465(2) 0.2836(3) 0.046(1) Uani 1.00 d .
O(101) O 0.9801(3) 0.3961(2) 0.1786(2) 0.0233(10) Uani 1.00 d .
O(102) O 0.9884(5) 0.0633(2) 0.8659(3) 0.050(2) Uani 1.00 d .
O(103) O 1.3082(3) -0.0661(2) 0.3792(3) 0.028(1) Uani 1.00 d .
O(104) O 1.0860(3) 0.0045(2) 0.3318(3) 0.030(1) Uani 1.00 d .
O(105) O 0.7534(4) 0.0357(2) 0.4439(3) 0.030(1) Uani 1.00 d .
O(106) O 1.1969(3) 0.1357(2) 0.8265(3) 0.027(1) Uani 1.00 d .
O(107) O 0.4684(4) -0.0461(2) -0.1633(3) 0.038(1) Uani 1.00 d .
O(108) O 0.2778(3) 0.0328(2) -0.2367(3) 0.025(1) Uani 1.00 d .
O(109) O 0.8237(3) 0.1413(2) 0.7147(3) 0.030(1) Uani 1.00 d .
C(1) C 1.0179(4) 0.2012(2) 0.0517(3) 0.012(1) Uani 1.00 d .
C(2) C 1.0479(4) 0.2307(2) 0.1280(3) 0.012(1) Uani 1.00 d .
C(3) C 1.1230(4) 0.2061(2) 0.1879(3) 0.012(1) Uani 1.00 d .
C(4) C 1.1707(4) 0.1565(2) 0.1706(3) 0.015(1) Uani 1.00 d .
C(5) C 1.1421(4) 0.1298(2) 0.0936(3) 0.017(1) Uani 1.00 d .
C(6) C 1.0642(4) 0.1516(2) 0.0356(3) 0.015(1) Uani 1.00 d .
C(7) C 1.0784(4) 0.2062(2) 0.3706(3) 0.013(1) Uani 1.00 d .
C(8) C 0.9638(4) 0.2197(2) 0.3742(3) 0.014(1) Uani 1.00 d .
C(9) C 0.8995(4) 0.1957(2) 0.4420(3) 0.013(1) Uani 1.00 d .
C(10) C 0.9464(4) 0.1575(2) 0.4979(3) 0.015(1) Uani 1.00 d .
C(11) C 1.0578(4) 0.1430(2) 0.4890(3) 0.014(1) Uani 1.00 d .
C(12) C 1.1250(4) 0.1674(2) 0.4273(3) 0.012(1) Uani 1.00 d .
C(13) C 0.6705(4) 0.1901(2) 0.3862(3) 0.013(1) Uani 1.00 d .
C(14) C 0.6553(4) 0.2159(2) 0.3020(3) 0.012(1) Uani 1.00 d .
C(15) C 0.5613(4) 0.1979(2) 0.2514(3) 0.012(1) Uani 1.00 d .
C(16) C 0.4952(4) 0.1554(2) 0.2772(3) 0.013(1) Uani 1.00 d .
C(17) C 0.5191(4) 0.1295(2) 0.3564(3) 0.013(1) Uani 1.00 d .
C(18) C 0.6048(4) 0.1471(2) 0.4113(3) 0.012(1) Uani 1.00 d .
C(19) C 0.6174(4) 0.2045(2) 0.0711(3) 0.012(1) Uani 1.00 d .
C(20) C 0.7258(4) 0.2247(2) 0.0594(3) 0.011(1) Uani 1.00 d .
C(21) C 0.7918(4) 0.2009(2) -0.0062(3) 0.012(1) Uani 1.00 d .
C(22) C 0.7548(4) 0.1569(2) -0.0545(3) 0.013(1) Uani 1.00 d .
C(23) C 0.6483(4) 0.1370(2) -0.0404(3) 0.012(1) Uani 1.00 d .
C(24) C 0.5796(4) 0.1612(2) 0.0215(3) 0.014(1) Uani 1.00 d .
C(25) C 0.8950(9) 0.0909(5) 0.2264(8) 0.091(4) Uani 1.00 d .
C(26) C 0.809(1) 0.1036(7) 0.180(1) 0.182(8) Uani 1.00 d .
H(1) H 0.8966 0.1411 0.5448 0.0234 Uiso 1.00 calc .
H(2) H 1.1946 0.1579 0.4171 0.0074 Uiso 1.00 calc .
H(3) H 0.4331 0.1439 0.2381 0.0130 Uiso 1.00 calc .
H(4) H 0.6237 0.1301 0.4680 0.0139 Uiso 1.00 calc .
H(5) H 1.2169 0.1443 0.2110 0.0139 Uiso 1.00 calc .
H(6) H 1.0436 0.1343 -0.0124 0.0136 Uiso 1.00 calc .
H(7) H 0.8029 0.1407 -0.0962 0.0152 Uiso 1.00 calc .
H(8) H 0.5184 0.1511 0.0292 0.0119 Uiso 1.00 calc .
H(9) H 1.0370 0.4063 0.1664 0.0332 Uiso 1.00 calc .
H(10) H 0.9717 0.3974 0.2378 0.0369 Uiso 1.00 calc .
H(11) H 1.2207 0.1682 0.8185 0.0372 Uiso 1.00 calc .
H(12) H 0.5333 -0.0508 -0.1416 0.0314 Uiso 1.00 calc .
H(13) H 0.4826 -0.0375 -0.2097 0.0223 Uiso 1.00 calc .
H(14) H 0.9389 0.0420 0.8754 0.0369 Uiso 1.00 calc .
H(15) H 0.8005 0.0126 0.4570 0.0193 Uiso 1.00 calc .
H(16) H 0.7835 0.0475 0.4023 0.0371 Uiso 1.00 calc .
H(17) H 0.9082 0.1232 0.2566 0.2669 Uiso 1.00 calc .
H(18) H 0.9624 0.0773 0.1763 0.1781 Uiso 1.00 calc .
H(19) H 0.7505 0.1144 0.2215 0.2262 Uiso 1.00 calc .
H(20) H 0.8257 0.1335 0.1438 0.2262 Uiso 1.00 calc .
H(21) H 0.7841 0.0749 0.1467 0.2262 Uiso 1.00 calc .
H(22) H 1.3020 -0.0562 0.4293 0.0463 Uiso 1.00 calc .
H(23) H 1.2689 -0.0923 0.3653 0.0425 Uiso 1.00 calc .
H(24) H 1.2181 0.1268 0.8759 0.0571 Uiso 1.00 calc .
H(25) H 0.8060 0.1722 0.6919 0.0548 Uiso 1.00 calc .
H(26) H 0.7771 0.1407 0.7523 0.0298 Uiso 1.00 calc .
H(27) H 0.2178 0.0112 -0.2461 0.0662 Uiso 1.00 calc .
H(28) H 0.2539 0.0647 -0.2323 0.0662 Uiso 1.00 calc .
H(29) H 1.0558 0.0544 0.8936 0.0810 Uiso 1.00 calc .
H(30) H 0.8498 0.2553 0.3119 0.0372 Uiso 1.00 calc .
H(31) H 1.0280 0.2905 0.1801 0.0185 Uiso 0.50 calc P
H(32) H 0.7515 0.2690 0.1447 0.0195 Uiso 0.50 calc P
H(33) H 0.7246 0.2609 0.2303 0.1071 Uiso 1.00 calc .
H(34) H 0.9564 0.0281 0.2964 0.0180 Uiso 1.00 calc .
H(35) H 1.0568 -0.0324 0.3388 0.0180 Uiso 1.00 calc .
H(36) H 1.0884 0.0200 0.3799 0.0180 Uiso 1.00 calc .

loop_
_atom_site_aniso_label
_atom_site_aniso_U_11
_atom_site_aniso_U_22
_atom_site_aniso_U_33
_atom_site_aniso_U_12
_atom_site_aniso_U_13
_atom_site_aniso_U_23
S(1) 0.0105(5) 0.0131(5) 0.0084(5) -0.0002(4) -0.0007(4) 0.0010(4)
S(2) 0.0100(5) 0.0164(6) 0.0095(5) -0.0016(4) -0.0007(4) -0.0014(4)
S(3) 0.0099(5) 0.0180(6) 0.0101(5) 0.0020(4) -0.0006(4) 0.0005(4)
S(4) 0.0104(5) 0.0145(5) 0.0102(5) 0.0012(4) 0.0006(4) 0.0005(4)
S(5) 0.0348(8) 0.0160(6) 0.0170(6) 0.0114(5) 0.0019(5) -0.0009(5)
S(6) 0.0131(6) 0.0134(5) 0.0129(6) 0.0013(4) 0.0004(4) 0.0018(4)
S(7) 0.0165(6) 0.0122(5) 0.0120(6) -0.0010(4) 0.0017(4) 0.0007(4)
S(8) 0.0181(6) 0.0135(6) 0.0134(6) -0.0041(4) 0.0005(5) -0.0022(4)
Na(1) 0.030(1) 0.023(1) 0.026(1) 0.0003(9) 0.0021(9) 0.0014(9)
Na(2) 0.018(1) 0.0161(10) 0.021(1) 0.0033(8) -0.0015(8) -0.0013(8)
Na(3) 0.024(1) 0.021(1) 0.023(1) 0.0005(9) 0.0050(9) 0.0013(9)
Na(4) 0.022(1) 0.024(1) 0.017(1) -0.0007(9) 0.0017(8) -0.0032(8)
Na(5) 0.028(1) 0.017(1) 0.022(1) -0.0004(9) 0.0030(9) 0.0013(8)
O(1) 0.014(2) 0.014(2) 0.011(2) -0.001(1) 0.000(1) 0.002(1)
O(2) 0.014(2) 0.019(2) 0.011(2) 0.002(1) 0.002(1) -0.001(1)
O(3) 0.018(2) 0.015(2) 0.015(2) -0.004(1) -0.002(1) -0.001(1)
O(4) 0.010(2) 0.024(2) 0.016(2) -0.001(1) -0.006(1) -0.001(1)
O(5) 0.018(2) 0.020(2) 0.020(2) 0.002(1) -0.002(1) -0.005(1)
O(6) 0.016(2) 0.030(2) 0.011(2) 0.001(2) 0.000(1) 0.003(1)
O(7) 0.020(2) 0.012(2) 0.017(2) 0.005(1) -0.002(1) 0.000(1)
O(8) 0.008(2) 0.026(2) 0.017(2) 0.001(1) 0.000(1) 0.002(1)
O(9) 0.033(2) 0.013(2) 0.028(2) 0.001(2) 0.009(2) 0.001(2)
O(10) 0.042(2) 0.014(2) 0.022(2) -0.006(2) -0.001(2) 0.001(1)
O(11) 0.035(2) 0.022(2) 0.016(2) -0.009(2) 0.006(2) 0.002(1)
O(12) 0.023(2) 0.020(2) 0.015(2) 0.001(1) 0.004(1) 0.003(1)
O(13) 0.019(2) 0.023(2) 0.026(2) -0.002(2) -0.004(2) 0.010(2)
O(14) 0.033(2) 0.017(2) 0.022(2) 0.005(2) 0.002(2) 0.000(2)
O(15) 0.023(2) 0.026(2) 0.020(2) -0.005(2) -0.006(2) -0.004(2)
O(16) 0.018(2) 0.021(2) 0.036(2) -0.002(2) -0.004(2) 0.008(2)
O(17) 0.025(2) 0.020(2) 0.021(2) -0.006(2) 0.005(2) -0.007(1)
O(18) 0.020(2) 0.014(2) 0.013(2) 0.003(1) 0.000(1) -0.002(1)
O(19) 0.023(2) 0.021(2) 0.013(2) -0.006(1) 0.004(1) -0.010(1)
O(20) 0.010(2) 0.021(2) 0.016(2) -0.004(1) 0.001(1) 0.004(1)
O(21) 0.011(2) 0.032(2) 0.019(2) 0.006(1) 0.001(1) 0.013(2)
O(100) 0.032(2) 0.057(3) 0.049(3) -0.010(2) -0.008(2) 0.028(3)
O(101) 0.023(2) 0.026(2) 0.021(2) -0.002(2) -0.002(2) -0.003(2)
O(102) 0.070(4) 0.037(3) 0.042(3) -0.021(3) -0.015(3) 0.003(2)
O(103) 0.032(2) 0.026(2) 0.025(2) -0.002(2) 0.002(2) -0.004(2)
O(104) 0.032(2) 0.031(2) 0.026(2) -0.009(2) -0.001(2) -0.006(2)
O(105) 0.035(2) 0.028(2) 0.029(2) 0.008(2) -0.001(2) 0.000(2)
O(106) 0.030(2) 0.021(2) 0.029(2) -0.003(2) -0.003(2) 0.000(2)
O(107) 0.049(3) 0.044(3) 0.020(2) 0.011(2) 0.002(2) -0.004(2)
O(108) 0.028(2) 0.026(2) 0.021(2) 0.000(2) 0.001(2) 0.004(2)
O(109) 0.019(2) 0.049(3) 0.022(2) 0.003(2) 0.003(2) -0.011(2)
C(1) 0.009(2) 0.013(2) 0.014(2) 0.000(2) -0.001(2) 0.006(2)
C(2) 0.011(2) 0.014(2) 0.012(2) -0.003(2) 0.002(2) 0.002(2)
C(3) 0.012(2) 0.016(2) 0.009(2) 0.000(2) 0.001(2) -0.001(2)
C(4) 0.011(2) 0.022(3) 0.011(2) 0.004(2) -0.002(2) 0.002(2)
C(5) 0.021(3) 0.013(2) 0.018(2) 0.003(2) 0.004(2) 0.000(2)
C(6) 0.018(2) 0.014(2) 0.013(2) -0.001(2) -0.001(2) 0.000(2)
C(7) 0.016(2) 0.016(2) 0.008(2) 0.000(2) 0.001(2) -0.002(2)
C(8) 0.014(2) 0.014(2) 0.014(2) 0.002(2) 0.003(2) -0.001(2)
C(9) 0.009(2) 0.015(2) 0.014(2) 0.003(2) 0.000(2) -0.003(2)
C(10) 0.018(2) 0.013(2) 0.015(2) -0.001(2) 0.001(2) -0.002(2)
C(11) 0.013(2) 0.014(2) 0.014(2) 0.003(2) -0.003(2) -0.002(2)
C(12) 0.011(2) 0.017(2) 0.007(2) 0.001(2) -0.001(2) -0.001(2)
C(13) 0.007(2) 0.013(2) 0.020(2) 0.001(2) -0.003(2) 0.000(2)
C(14) 0.012(2) 0.012(2) 0.011(2) 0.004(2) 0.002(2) 0.001(2)
C(15) 0.010(2) 0.013(2) 0.014(2) 0.005(2) 0.000(2) 0.003(2)
C(16) 0.012(2) 0.014(2) 0.014(2) 0.004(2) 0.003(2) -0.002(2)
C(17) 0.017(2) 0.010(2) 0.012(2) 0.002(2) 0.004(2) -0.001(2)
C(18) 0.013(2) 0.015(2) 0.009(2) 0.002(2) 0.001(2) 0.002(2)
C(19) 0.013(2) 0.015(2) 0.007(2) -0.001(2) 0.001(2) -0.001(2)
C(20) 0.013(2) 0.013(2) 0.008(2) 0.001(2) -0.003(2) -0.001(2)
C(21) 0.011(2) 0.013(2) 0.013(2) 0.000(2) -0.001(2) 0.003(2)
C(22) 0.016(2) 0.013(2) 0.010(2) 0.004(2) -0.001(2) -0.001(2)
C(23) 0.020(2) 0.011(2) 0.006(2) -0.003(2) -0.003(2) -0.001(2)
C(24) 0.010(2) 0.017(2) 0.017(2) -0.005(2) 0.000(2) 0.004(2)
C(25) 0.086(7) 0.084(8) 0.103(8) -0.029(6) -0.006(6) 0.064(7)
C(26) 0.12(1) 0.20(2) 0.23(2) -0.05(1) -0.06(1) 0.19(2)

loop_
_atom_type_symbol
_atom_type_description
_atom_type_scat_dispersion_real
_atom_type_scat_dispersion_imag
_atom_type_scat_source
C C 0.003 0.002
;International Tables for Crystallography

(1992, Vol. C, Tables 4.2.6.8 and 6.1.1.1)

;
H H 0.000 0.000
;International Tables for Crystallography

(1992, Vol. C, Table 6.1.1.2)

;
O O 0.011 0.006
;International Tables for Crystallography

(1992, Vol. C, Tables 4.2.6.8 and 6.1.1.1)

;
S S 0.125 0.123
;International Tables for Crystallography

(1992, Vol. C, Tables 4.2.6.8 and 6.1.1.1)

;
Na Na 0.036 0.025
;International Tables for Crystallography

(1992, Vol. C, Tables 4.2.6.8 and 6.1.1.1)

;

loop_
_geom_angle_atom_site_label_1
_geom_angle_atom_site_label_2
_geom_angle_atom_site_label_3
_geom_angle
_geom_angle_site_symmetry_1
_geom_angle_site_symmetry_3
_geom_angle_publ_flag
O(1) S(1) O(2) 118.5(2) . . yes
O(1) S(1) C(1) 109.7(2) . . yes
O(1) S(1) C(21) 109.2(2) . . yes
O(2) S(1) C(1) 106.1(2) . . yes
O(2) S(1) C(21) 106.3(2) . . yes
C(1) S(1) C(21) 106.3(2) . . yes
O(3) S(2) O(4) 118.6(2) . . yes
O(3) S(2) C(3) 107.1(2) . . yes
O(3) S(2) C(7) 109.8(2) . . yes
O(4) S(2) C(3) 108.9(2) . . yes
O(4) S(2) C(7) 107.1(2) . . yes
C(3) S(2) C(7) 104.4(2) . . yes
O(5) S(3) O(6) 119.4(2) . . yes
O(5) S(3) C(9) 107.8(2) . . yes
O(5) S(3) C(13) 108.3(2) . . yes
O(6) S(3) C(9) 105.9(2) . . yes
O(6) S(3) C(13) 106.6(2) . . yes
C(9) S(3) C(13) 108.5(2) . . yes
O(7) S(4) O(8) 118.3(2) . . yes
O(7) S(4) C(15) 109.1(2) . . yes
O(7) S(4) C(19) 109.2(2) . . yes
O(8) S(4) C(15) 108.4(2) . . yes
O(8) S(4) C(19) 106.8(2) . . yes
C(15) S(4) C(19) 104.0(2) . . yes
O(22) S(5) O(23) 110.9(5) . . yes
O(22) S(5) O(24) 108.1(5) . . yes
O(22) S(5) C(5) 102.2(4) . . yes
O(23) S(5) O(24) 119.1(5) . . yes
O(23) S(5) C(5) 108.0(4) . . yes
O(24) S(5) C(5) 107.2(4) . . yes
O(22') S(5) O(23') 113.2(6) . . yes
O(22') S(5) O(24') 118.9(6) . . yes
O(22') S(5) C(5) 107.5(4) . . yes
O(23') S(5) O(24') 107.9(6) . . yes
O(23') S(5) C(5) 102.4(5) . . yes
O(24') S(5) C(5) 105.4(4) . . yes
O(12) S(6) O(13) 113.0(2) . . yes
O(12) S(6) O(14) 111.4(2) . . yes
O(12) S(6) C(11) 106.5(2) . . yes
O(13) S(6) O(14) 112.4(2) . . yes
O(13) S(6) C(11) 108.0(2) . . yes
O(14) S(6) C(11) 105.1(2) . . yes
O(9) S(7) O(11) 113.0(2) . . yes
O(9) S(7) O(16) 110.5(2) . . yes
O(9) S(7) C(17) 106.0(2) . . yes
O(11) S(7) O(16) 114.6(2) . . yes
O(11) S(7) C(17) 105.0(2) . . yes
O(16) S(7) C(17) 107.0(2) . . yes
O(10) S(8) O(15) 111.9(2) . . yes
O(10) S(8) O(17) 113.9(2) . . yes
O(10) S(8) C(23) 105.7(2) . . yes
O(15) S(8) O(17) 112.6(2) . . yes
O(15) S(8) C(23) 106.1(2) . . yes
O(17) S(8) C(23) 105.8(2) . . yes
O(16) Na(1) O(17) 149.4(2) 1_655 3_755 yes
O(16) Na(1) O(23) 108.3(2) 1_655 . yes
O(16) Na(1) O(103) 100.3(2) 1_655 . yes
O(16) Na(1) O(104) 91.5(2) 1_655 . yes
O(17) Na(1) O(23) 82.1(2) 3_755 . yes
O(17) Na(1) O(103) 79.4(1) 3_755 . yes
O(17) Na(1) O(104) 118.8(2) 3_755 . yes
O(23) Na(1) O(103) 148.9(2) . . yes
O(23) Na(1) O(104) 82.4(2) . . yes
O(103) Na(1) O(104) 84.9(2) . . yes
Na(5) Na(2) O(1) 144.4(1) 2_655 . yes
Na(5) Na(2) O(11) 47.80(10) 2_655 4_554 yes
Na(5) Na(2) O(13) 53.7(1) 2_655 4_454 yes
Na(5) Na(2) O(18) 128.3(1) 2_655 . yes
Na(5) Na(2) O(19) 136.6(1) 2_655 . yes
Na(5) Na(2) O(101) 49.3(1) 2_655 . yes
O(1) Na(2) O(11) 96.7(1) . 4_554 yes
O(1) Na(2) O(13) 126.2(2) . 4_454 yes
O(1) Na(2) O(18) 71.4(1) . . yes
O(1) Na(2) O(19) 72.9(1) . . yes
O(1) Na(2) O(101) 137.6(2) . . yes
O(11) Na(2) O(13) 78.4(1) 4_554 4_454 yes
O(11) Na(2) O(18) 126.7(1) 4_554 . yes
O(11) Na(2) O(19) 153.7(1) 4_554 . yes
O(11) Na(2) O(101) 77.2(1) 4_554 . yes
O(13) Na(2) O(18) 150.4(2) 4_454 . yes
O(13) Na(2) O(19) 88.3(1) 4_454 . yes
O(13) Na(2) O(101) 94.0(2) 4_454 . yes
O(18) Na(2) O(19) 73.8(1) . . yes
O(18) Na(2) O(101) 79.1(1) . . yes
O(19) Na(2) O(101) 126.8(1) . . yes
O(10) Na(3) O(15) 128.8(2) 3_655 . yes
O(10) Na(3) O(24) 92.1(2) 3_655 1_455 yes
O(10) Na(3) O(107) 84.7(2) 3_655 . yes
O(10) Na(3) O(108) 145.9(2) 3_655 . yes
O(15) Na(3) O(24) 106.6(2) . 1_455 yes
O(15) Na(3) O(107) 96.9(2) . . yes
O(15) Na(3) O(108) 84.3(1) . . yes
O(24) Na(3) O(107) 151.8(2) 1_455 . yes
O(24) Na(3) O(108) 84.4(2) 1_455 . yes
O(107) Na(3) O(108) 82.9(2) . . yes
O(2) Na(4) O(7) 91.6(1) 1_556 4_555 yes
O(2) Na(4) O(12) 168.9(2) 1_556 . yes
O(2) Na(4) O(102) 90.8(2) 1_556 . yes
O(2) Na(4) O(106) 89.6(1) 1_556 . yes
O(2) Na(4) O(109) 88.3(1) 1_556 . yes
O(7) Na(4) O(12) 80.9(1) 4_555 . yes
O(7) Na(4) O(102) 177.1(2) 4_555 . yes
O(7) Na(4) O(106) 96.1(1) 4_555 . yes
O(7) Na(4) O(109) 85.1(1) 4_555 . yes
O(12) Na(4) O(102) 97.0(2) . . yes
O(12) Na(4) O(106) 99.3(2) . . yes
O(12) Na(4) O(109) 82.9(1) . . yes
O(102) Na(4) O(106) 82.2(2) . . yes
O(102) Na(4) O(109) 96.7(2) . . yes
O(106) Na(4) O(109) 177.6(2) . . yes
Na(2) Na(5) O(9) 129.9(1) 2_645 . yes
Na(2) Na(5) O(11) 51.3(1) 2_645 3_656 yes
Na(2) Na(5) O(13) 45.48(10) 2_645 3_756 yes
Na(2) Na(5) O(101) 46.7(1) 2_645 2_645 yes
Na(2) Na(5) O(105) 130.4(1) 2_645 . yes
Na(2) Na(5) O(108) 100.8(1) 2_645 3_655 yes
O(9) Na(5) O(11) 102.7(2) . 3_656 yes
O(9) Na(5) O(13) 175.2(2) . 3_756 yes
O(9) Na(5) O(101) 90.7(1) . 2_645 yes
O(9) Na(5) O(105) 93.8(2) . . yes
O(9) Na(5) O(108) 98.8(2) . 3_655 yes
O(11) Na(5) O(13) 75.2(1) 3_656 3_756 yes
O(11) Na(5) O(101) 77.9(1) 3_656 2_645 yes
O(11) Na(5) O(105) 103.2(2) 3_656 . yes
O(11) Na(5) O(108) 151.9(2) 3_656 3_655 yes
O(13) Na(5) O(101) 84.6(1) 3_756 2_645 yes
O(13) Na(5) O(105) 91.0(1) 3_756 . yes
O(13) Na(5) O(108) 81.9(1) 3_756 3_655 yes
O(101) Na(5) O(105) 175.0(2) 2_645 . yes
O(101) Na(5) O(108) 84.0(1) 2_645 3_655 yes
O(105) Na(5) O(108) 93.1(2) . 3_655 yes
S(1) O(1) Na(2) 134.4(2) . . yes
S(1) O(2) Na(4) 168.0(2) . 1_554 yes
S(4) O(7) Na(4) 141.6(2) . 4_454 yes
S(7) O(9) Na(5) 140.5(2) . . yes
S(8) O(10) Na(3) 167.0(3) . 3_655 yes
S(7) O(11) Na(2) 123.2(2) . 4_455 yes
S(7) O(11) Na(5) 144.1(2) . 3_656 yes
Na(2) O(11) Na(5) 80.8(1) 4_455 3_656 yes
S(6) O(12) Na(4) 136.9(2) . . yes
S(6) O(13) Na(2) 154.5(2) . 4_555 yes
S(6) O(13) Na(5) 120.8(2) . 3_756 yes
Na(2) O(13) Na(5) 80.8(1) 4_555 3_756 yes
S(8) O(15) Na(3) 105.2(2) . . yes
S(7) O(16) Na(1) 110.1(2) . 1_455 yes
S(8) O(17) Na(1) 133.8(2) . 3_755 yes
Na(2) O(18) C(2) 142.7(3) . . yes
Na(2) O(19) C(20) 135.8(3) . . yes
S(5) O(23) Na(1) 120.7(5) . . yes
S(5) O(24) Na(3) 112.8(4) . 1_655 yes
S(5) O(22') Na(1) 133.4(5) . . yes
S(5) O(24') Na(3) 129.4(6) . 1_655 yes
Na(2) O(101) Na(5) 83.9(1) . 2_655 yes
Na(3) O(108) Na(5) 125.3(2) . 3_655 yes
S(1) C(1) C(2) 123.4(4) . . yes
S(1) C(1) C(6) 115.6(4) . . yes
C(2) C(1) C(6) 121.0(4) . . yes
O(18) C(2) C(1) 120.3(4) . . yes
O(18) C(2) C(3) 123.3(4) . . yes
C(1) C(2) C(3) 116.4(4) . . yes
S(2) C(3) C(2) 122.5(4) . . yes
S(2) C(3) C(4) 115.3(3) . . yes
C(2) C(3) C(4) 122.2(4) . . yes
C(3) C(4) C(5) 119.5(4) . . yes
S(5) C(5) C(4) 118.5(4) . . yes
S(5) C(5) C(6) 121.9(4) . . yes
C(4) C(5) C(6) 119.7(5) . . yes
C(1) C(6) C(5) 121.1(4) . . yes
S(2) C(7) C(8) 119.8(4) . . yes
S(2) C(7) C(12) 118.5(4) . . yes
C(8) C(7) C(12) 121.7(4) . . yes
O(21) C(8) C(7) 117.4(4) . . yes
O(21) C(8) C(9) 125.3(4) . . yes
C(7) C(8) C(9) 117.3(4) . . yes
S(3) C(9) C(8) 121.8(4) . . yes
S(3) C(9) C(10) 117.4(4) . . yes
C(8) C(9) C(10) 120.5(4) . . yes
C(9) C(10) C(11) 120.5(4) . . yes
S(6) C(11) C(10) 118.4(4) . . yes
S(6) C(11) C(12) 120.5(4) . . yes
C(10) C(11) C(12) 121.0(4) . . yes
C(7) C(12) C(11) 118.8(4) . . yes
S(3) C(13) C(14) 119.9(3) . . yes
S(3) C(13) C(18) 118.2(4) . . yes
C(14) C(13) C(18) 121.5(4) . . yes
O(20) C(14) C(13) 122.7(4) . . yes
O(20) C(14) C(15) 122.6(4) . . yes
C(13) C(14) C(15) 114.7(4) . . yes
S(4) C(15) C(14) 119.9(3) . . yes
S(4) C(15) C(16) 116.9(3) . . yes
C(14) C(15) C(16) 123.3(4) . . yes
C(15) C(16) C(17) 119.1(4) . . yes
S(7) C(17) C(16) 119.2(4) . . yes
S(7) C(17) C(18) 120.2(4) . . yes
C(16) C(17) C(18) 120.6(4) . . yes
C(13) C(18) C(17) 120.5(4) . . yes
S(4) C(19) C(20) 122.7(3) . . yes
S(4) C(19) C(24) 116.4(3) . . yes
C(20) C(19) C(24) 120.9(4) . . yes
O(19) C(20) C(19) 123.9(4) . . yes
O(19) C(20) C(21) 118.7(4) . . yes
C(19) C(20) C(21) 117.4(4) . . yes
S(1) C(21) C(20) 121.8(4) . . yes
S(1) C(21) C(22) 116.5(4) . . yes
C(20) C(21) C(22) 121.7(4) . . yes
C(21) C(22) C(23) 119.7(4) . . yes
S(8) C(23) C(22) 119.7(4) . . yes
S(8) C(23) C(24) 120.5(4) . . yes
C(22) C(23) C(24) 119.7(4) . . yes
C(19) C(24) C(23) 120.5(4) . . yes
O(100) C(25) C(26) 115(1) . . yes
Na(2) O(18) H(31) 106.4 . . no
C(2) O(18) H(31) 110.7 . . no
Na(2) O(19) H(32) 103.5 . . no
C(20) O(19) H(32) 119.4 . . no
C(14) O(20) H(33) 123.7 . . no
C(8) O(21) H(30) 113.2 . . no
C(25) O(100) H(34) 110.7 . . no
Na(2) O(101) H(9) 118.6 . . no
Na(2) O(101) H(10) 128.3 . . no
Na(5) O(101) H(9) 98.1 2_655 . no
Na(5) O(101) H(10) 107.1 2_655 . no
H(9) O(101) H(10) 109.8 . . no
Na(4) O(102) H(14) 135.2 . . no
Na(4) O(102) H(29) 110.9 . . no
H(14) O(102) H(29) 113.4 . . no
Na(1) O(103) H(22) 114.4 . . no
Na(1) O(103) H(23) 105.9 . . no
H(22) O(103) H(23) 115.3 . . no
Na(1) O(104) H(35) 109.8 . . no
Na(1) O(104) H(36) 110.0 . . no
H(35) O(104) H(36) 110.9 . . no
Na(5) O(105) H(15) 90.7 . . no
Na(5) O(105) H(16) 105.0 . . no
H(15) O(105) H(16) 97.8 . . no
Na(4) O(106) H(11) 103.3 . . no
Na(4) O(106) H(24) 128.9 . . no
H(11) O(106) H(24) 106.6 . . no
Na(3) O(107) H(12) 110.8 . . no
Na(3) O(107) H(13) 112.0 . . no
H(12) O(107) H(13) 100.4 . . no
Na(3) O(108) H(27) 114.3 . . no
Na(3) O(108) H(28) 102.2 . . no
Na(5) O(108) H(27) 102.6 3_655 . no
Na(5) O(108) H(28) 103.2 3_655 . no
H(27) O(108) H(28) 107.8 . . no
Na(4) O(109) H(25) 112.7 . . no
Na(4) O(109) H(26) 115.6 . . no
H(25) O(109) H(26) 97.2 . . no
C(3) C(4) H(5) 116.3 . . no
C(5) C(4) H(5) 124.2 . . no
C(1) C(6) H(6) 118.6 . . no
C(5) C(6) H(6) 120.3 . . no
C(9) C(10) H(1) 117.5 . . no
C(11) C(10) H(1) 122.1 . . no
C(7) C(12) H(2) 117.1 . . no
C(11) C(12) H(2) 123.8 . . no
C(15) C(16) H(3) 119.4 . . no
C(17) C(16) H(3) 121.5 . . no
C(13) C(18) H(4) 116.5 . . no
C(17) C(18) H(4) 122.9 . . no
C(21) C(22) H(7) 119.4 . . no
C(23) C(22) H(7) 120.8 . . no
C(19) C(24) H(8) 118.3 . . no
C(23) C(24) H(8) 121.2 . . no
O(100) C(25) H(17) 114.0 . . no
O(100) C(25) H(18) 104.3 . . no
C(26) C(25) H(17) 100.3 . . no
C(26) C(25) H(18) 106.5 . . no
H(17) C(25) H(18) 116.8 . . no
C(25) C(26) H(19) 107.9 . . no
C(25) C(26) H(20) 110.0 . . no
C(25) C(26) H(21) 111.1 . . no
H(19) C(26) H(20) 107.1 . . no
H(19) C(26) H(21) 108.8 . . no
H(20) C(26) H(21) 111.8 . . no

loop_
_geom_bond_atom_site_label_1
_geom_bond_atom_site_label_2
_geom_bond_distance
_geom_bond_site_symmetry_2
_geom_bond_publ_flag
S(1) O(1) 1.432(4) . yes
S(1) O(2) 1.435(3) . yes
S(1) C(1) 1.774(5) . yes
S(1) C(21) 1.771(5) . yes
S(2) O(3) 1.446(4) . yes
S(2) O(4) 1.423(4) . yes
S(2) C(3) 1.770(5) . yes
S(2) C(7) 1.761(5) . yes
S(3) O(5) 1.436(4) . yes
S(3) O(6) 1.441(4) . yes
S(3) C(9) 1.765(5) . yes
S(3) C(13) 1.762(5) . yes
S(4) O(7) 1.437(4) . yes
S(4) O(8) 1.433(3) . yes
S(4) C(15) 1.758(5) . yes
S(4) C(19) 1.783(5) . yes
S(5) O(22) 1.57(1) . yes
S(5) O(23) 1.382(9) . yes
S(5) O(24) 1.433(8) . yes
S(5) O(22') 1.374(9) . yes
S(5) O(23') 1.54(1) . yes
S(5) O(24') 1.399(10) . yes
S(5) C(5) 1.777(5) . yes
S(6) O(12) 1.451(4) . yes
S(6) O(13) 1.445(4) . yes
S(6) O(14) 1.450(4) . yes
S(6) C(11) 1.778(5) . yes
S(7) O(9) 1.456(4) . yes
S(7) O(11) 1.452(4) . yes
S(7) O(16) 1.442(4) . yes
S(7) C(17) 1.774(5) . yes
S(8) O(10) 1.441(4) . yes
S(8) O(15) 1.458(4) . yes
S(8) O(17) 1.458(4) . yes
S(8) C(23) 1.769(5) . yes
Na(1) O(16) 2.462(4) 1_655 yes
Na(1) O(17) 2.421(4) 3_755 yes
Na(1) O(23) 2.514(9) . yes
Na(1) O(103) 2.438(4) . yes
Na(1) O(104) 2.410(5) . yes
Na(1) O(22') 2.341(9) . yes
Na(2) Na(5) 3.159(3) 2_655 yes
Na(2) O(1) 2.281(4) . yes
Na(2) O(11) 2.499(4) 4_554 yes
Na(2) O(13) 2.282(4) 4_454 yes
Na(2) O(18) 2.399(4) . yes
Na(2) O(19) 2.475(4) . yes
Na(2) O(101) 2.313(4) . yes
Na(3) O(10) 2.332(4) 3_655 yes
Na(3) O(15) 2.413(4) . yes
Na(3) O(24) 2.519(8) 1_455 yes
Na(3) O(107) 2.292(5) . yes
Na(3) O(108) 2.547(4) . yes
Na(3) O(24') 2.28(1) 1_455 yes
Na(4) O(2) 2.434(4) 1_556 yes
Na(4) O(7) 2.489(4) 4_555 yes
Na(4) O(12) 2.344(4) . yes
Na(4) O(102) 2.404(5) . yes
Na(4) O(106) 2.386(4) . yes
Na(4) O(109) 2.376(4) . yes
Na(5) O(9) 2.298(4) . yes
Na(5) O(11) 2.371(4) 3_656 yes
Na(5) O(13) 2.581(4) 3_756 yes
Na(5) O(101) 2.411(4) 2_645 yes
Na(5) O(105) 2.427(5) . yes
Na(5) O(108) 2.479(4) 3_655 yes
O(18) C(2) 1.329(6) . yes
O(19) C(20) 1.337(6) . yes
O(20) C(14) 1.299(6) . yes
O(21) C(8) 1.324(6) . yes
O(100) C(25) 1.42(1) . yes
C(1) C(2) 1.406(7) . yes
C(1) C(6) 1.383(7) . yes
C(2) C(3) 1.407(7) . yes
C(3) C(4) 1.394(7) . yes
C(4) C(5) 1.374(7) . yes
C(5) C(6) 1.381(7) . yes
C(7) C(8) 1.415(7) . yes
C(7) C(12) 1.403(7) . yes
C(8) C(9) 1.414(7) . yes
C(9) C(10) 1.387(7) . yes
C(10) C(11) 1.390(7) . yes
C(11) C(12) 1.374(7) . yes
C(13) C(14) 1.428(7) . yes
C(13) C(18) 1.389(7) . yes
C(14) C(15) 1.425(6) . yes
C(15) C(16) 1.383(7) . yes
C(16) C(17) 1.380(7) . yes
C(17) C(18) 1.381(7) . yes
C(19) C(20) 1.406(7) . yes
C(19) C(24) 1.389(7) . yes
C(20) C(21) 1.401(7) . yes
C(21) C(22) 1.390(7) . yes
C(22) C(23) 1.388(7) . yes
C(23) C(24) 1.385(7) . yes
C(25) C(26) 1.27(2) . yes
O(18) H(31) 0.704 . no
O(19) H(32) 0.607 . no
O(20) H(33) 0.679 . no
O(21) H(30) 0.902 . no
O(100) H(34) 1.035 . no
O(101) H(9) 0.751 . no
O(101) H(10) 0.893 . no
O(102) H(14) 0.811 . no
O(102) H(29) 0.931 . no
O(103) H(22) 0.794 . no
O(103) H(23) 0.833 . no
O(104) H(35) 0.996 . no
O(104) H(36) 0.819 . no
O(105) H(15) 0.831 . no
O(105) H(16) 0.779 . no
O(106) H(11) 0.872 . no
O(106) H(24) 0.811 . no
O(107) H(12) 0.849 . no
O(107) H(13) 0.748 . no
O(108) H(27) 0.911 . no
O(108) H(28) 0.853 . no
O(109) H(25) 0.872 . no
O(109) H(26) 0.796 . no
C(4) H(5) 0.872 . no
C(6) H(6) 0.874 . no
C(10) H(1) 1.012 . no
C(12) H(2) 0.881 . no
C(16) H(3) 0.986 . no
C(18) H(4) 0.975 . no
C(22) H(7) 0.944 . no
C(24) H(8) 0.785 . no
C(25) H(17) 0.939 . no
C(25) H(18) 1.157 . no
C(26) H(19) 0.981 . no
C(26) H(20) 0.947 . no
C(26) H(21) 0.927 . no
